data_7151909
loop_
_publ_author_name
'Fischer, Conrad'
'Gruber, Tobias'
'Seichter, Wilhelm'
'Weber, Edwin'

_publ_section_title
;
 Bridge-substituted calix[4]arenes: syntheses, conformations and
 application.
;
_journal_issue 11
_journal_name_full 'Organic &amp; biomolecular chemistry'
_journal_page_first 4347
_journal_page_last 4352
_journal_paper_doi 10.1039/c1ob00028d
_journal_volume 9
_journal_year 2011
_chemical_formula_moiety 'C52 H70 O6'
_chemical_formula_sum 'C52 H70 O6'
_chemical_formula_weight 791.08
_chemical_name_systematic
;
?
;
_space_group_IT_number 14
_symmetry_cell_setting monoclinic
_symmetry_space_group_name_Hall '-P 2yn'
_symmetry_space_group_name_H-M 'P 1 21/n 1'
_atom_sites_solution_hydrogens geom
_atom_sites_solution_primary direct
_atom_sites_solution_secondary difmap
_audit_creation_method SHELXL-97
_cell_angle_alpha 90.00
_cell_angle_beta 96.0980(10)
_cell_angle_gamma 90.00
_cell_formula_units_Z 4
_cell_length_a 11.5457(2)
_cell_length_b 24.1928(5)
_cell_length_c 17.0958(3)
_cell_measurement_reflns_used 8876
_cell_measurement_temperature 133(2)
_cell_measurement_theta_max 27.97
_cell_measurement_theta_min 2.45
_cell_volume 4748.23(15)
_computing_cell_refinement 'SAINT-NT (Sheldrick, 2009)'
_computing_data_collection 'Kappa APEX 2 (Bruker-AXS)'
_computing_data_reduction SAINT-NT
_computing_molecular_graphics 'ORTEP-3 (Farrugia)'
_computing_publication_material SHELXTL
_computing_structure_refinement 'SHELXL-97 (Sheldrick, 1997)'
_computing_structure_solution 'SHELXS-97 (Sheldrick, 1990)'
_diffrn_ambient_temperature 133(2)
_diffrn_measured_fraction_theta_full 0.999
_diffrn_measured_fraction_theta_max 0.999
_diffrn_measurement_device_type 'CCD area detector'
_diffrn_measurement_method 'phi and omega scans'
_diffrn_radiation_monochromator graphite
_diffrn_radiation_source 'fine-focus sealed tube'
_diffrn_radiation_type MoK\a
_diffrn_radiation_wavelength 0.71073
_diffrn_reflns_av_R_equivalents 0.0374
_diffrn_reflns_av_sigmaI/netI 0.0402
_diffrn_reflns_limit_h_max 14
_diffrn_reflns_limit_h_min -11
_diffrn_reflns_limit_k_max 30
_diffrn_reflns_limit_k_min -31
_diffrn_reflns_limit_l_max 21
_diffrn_reflns_limit_l_min -21
_diffrn_reflns_number 43813
_diffrn_reflns_theta_full 27.10
_diffrn_reflns_theta_max 27.10
_diffrn_reflns_theta_min 1.68
_diffrn_standards_decay_% <1%?
_exptl_absorpt_coefficient_mu 0.070
_exptl_absorpt_correction_T_max 0.9847
_exptl_absorpt_correction_T_min 0.9344
_exptl_absorpt_correction_type multi-scan
_exptl_absorpt_process_details 'SADABS (Sheldrick, 2004)'
_exptl_crystal_colour colourless
_exptl_crystal_density_diffrn 1.107
_exptl_crystal_density_method 'not measured'
_exptl_crystal_description irregular
_exptl_crystal_F_000 1720
_exptl_crystal_size_max 0.37
_exptl_crystal_size_mid 0.30
_exptl_crystal_size_min 0.22
_refine_diff_density_max 0.585
_refine_diff_density_min -0.462
_refine_diff_density_rms 0.054
_refine_ls_extinction_method none
_refine_ls_goodness_of_fit_ref 0.941
_refine_ls_hydrogen_treatment constr
_refine_ls_matrix_type full
_refine_ls_number_parameters 540
_refine_ls_number_reflns 10457
_refine_ls_number_restraints 0
_refine_ls_restrained_S_all 0.941
_refine_ls_R_factor_all 0.0943
_refine_ls_R_factor_gt 0.0581
_refine_ls_shift/su_max 0.000
_refine_ls_shift/su_mean 0.000
_refine_ls_structure_factor_coef Fsqd
_refine_ls_weighting_details 'calc w=1/[\s^2^(Fo^2^)+(0.0832P)^2^+3.5282P] where P=(Fo^2^+2Fc^2^)/3'
_refine_ls_weighting_scheme calc
_refine_ls_wR_factor_gt 0.1520
_refine_ls_wR_factor_ref 0.1674
_reflns_number_gt 6925
_reflns_number_total 10457
_reflns_threshold_expression >2sigma(I)
_cod_data_source_file c1ob00028d.txt
_cod_data_source_block guish_22_0m
_cod_depositor_comments
;
The following automatic conversions were performed:

'_exptl_absorpt_correction_type' value 'multi scan' changed to
'multi-scan' according to
/home/saulius/struct/CIF-dictionaries/cif_core.dic dictionary named
'cif_core.dic' version 2.4.1 from 2010-06-29.

Automatic conversion script
Id: cif_fix_values 1715 2011-07-08 13:25:40Z adriana 
;
_cod_original_sg_symbol_H-M 'P 21/n'
_cod_database_code 7151909

loop_
_symmetry_equiv_pos_as_xyz
'x, y, z'
'-x+1/2, y+1/2, -z+1/2'
'-x, -y, -z'
'x-1/2, -y-1/2, z-1/2'

loop_
_atom_site_label
_atom_site_type_symbol
_atom_site_fract_x
_atom_site_fract_y
_atom_site_fract_z
_atom_site_U_iso_or_equiv
_atom_site_adp_type
_atom_site_occupancy
_atom_site_symmetry_multiplicity
_atom_site_calc_flag
_atom_site_refinement_flags
_atom_site_disorder_assembly
_atom_site_disorder_group
O1 O 0.25168(12) 0.11777(6) 0.67390(8) 0.0289(3) Uani 1 1 d . . .
O2 O 0.19837(11) 0.21707(6) 0.56399(8) 0.0260(3) Uani 1 1 d . . .
O3 O 0.29678(11) 0.23884(5) 0.74414(8) 0.0260(3) Uani 1 1 d . . .
O4 O 0.42564(12) 0.14227(6) 0.83209(8) 0.0306(3) Uani 1 1 d . . .
O5 O 0.18982(16) 0.39993(8) 0.59272(13) 0.0603(5) Uani 1 1 d . . .
O6 O 0.00696(14) 0.37795(7) 0.61118(10) 0.0432(4) Uani 1 1 d . . .
C1 C 0.17470(17) 0.07405(8) 0.67440(12) 0.0260(4) Uani 1 1 d . . .
C2 C 0.19088(18) 0.03467(8) 0.73486(12) 0.0286(4) Uani 1 1 d . . .
C3 C 0.11075(19) -0.00800(9) 0.73533(12) 0.0297(4) Uani 1 1 d . . .
H3 H 0.1220 -0.0354 0.7752 0.036 Uiso 1 1 calc R . .
C4 C 0.01364(18) -0.01212(8) 0.67896(12) 0.0285(4) Uani 1 1 d . . .
C5 C -0.00038(18) 0.02868(8) 0.62129(12) 0.0269(4) Uani 1 1 d . . .
H5 H -0.0659 0.0269 0.5828 0.032 Uiso 1 1 calc R . .
C6 C 0.07856(17) 0.07211(8) 0.61818(11) 0.0260(4) Uani 1 1 d . . .
C7 C 0.05765(18) 0.11832(8) 0.55828(11) 0.0270(4) Uani 1 1 d . . .
H7A H -0.0050 0.1071 0.5173 0.032 Uiso 1 1 calc R . .
H7B H 0.1294 0.1243 0.5324 0.032 Uiso 1 1 calc R . .
C8 C 0.09513(16) 0.21837(8) 0.59933(11) 0.0224(4) Uani 1 1 d . . .
C9 C 0.02355(17) 0.17210(8) 0.59554(11) 0.0239(4) Uani 1 1 d . . .
C10 C -0.08134(17) 0.17501(9) 0.62947(11) 0.0262(4) Uani 1 1 d . . .
H10 H -0.1314 0.1437 0.6263 0.031 Uiso 1 1 calc R . .
C11 C -0.11469(16) 0.22222(9) 0.66762(11) 0.0259(4) Uani 1 1 d . . .
C12 C -0.03734(17) 0.26651(8) 0.67393(11) 0.0264(4) Uani 1 1 d . . .
H12 H -0.0568 0.2985 0.7020 0.032 Uiso 1 1 calc R . .
C13 C 0.06751(16) 0.26574(8) 0.64060(11) 0.0231(4) Uani 1 1 d . . .
C14 C 0.15464(17) 0.31303(8) 0.65439(11) 0.0251(4) Uani 1 1 d . . .
H14 H 0.2278 0.3007 0.6331 0.030 Uiso 1 1 calc R . .
C15 C 0.25464(16) 0.28250(8) 0.78460(12) 0.0233(4) Uani 1 1 d . . .
C16 C 0.18463(16) 0.32152(8) 0.74286(11) 0.0233(4) Uani 1 1 d . . .
C17 C 0.13916(17) 0.36489(8) 0.78461(12) 0.0252(4) Uani 1 1 d . . .
H17 H 0.0926 0.3923 0.7566 0.030 Uiso 1 1 calc R . .
C18 C 0.16049(17) 0.36889(8) 0.86613(12) 0.0261(4) Uani 1 1 d . . .
C19 C 0.22955(17) 0.32823(8) 0.90567(12) 0.0264(4) Uani 1 1 d . . .
H19 H 0.2446 0.3303 0.9613 0.032 Uiso 1 1 calc R . .
C20 C 0.27721(16) 0.28469(8) 0.86631(12) 0.0245(4) Uani 1 1 d . . .
C21 C 0.34603(18) 0.23883(8) 0.91018(12) 0.0278(4) Uani 1 1 d . . .
H21A H 0.3619 0.2490 0.9664 0.033 Uiso 1 1 calc R . .
H21B H 0.4217 0.2344 0.8886 0.033 Uiso 1 1 calc R . .
C22 C 0.31960(17) 0.13880(8) 0.86392(11) 0.0259(4) Uani 1 1 d . . .
C23 C 0.28008(17) 0.18446(8) 0.90307(11) 0.0250(4) Uani 1 1 d . . .
C24 C 0.17244(17) 0.18063(8) 0.93321(11) 0.0265(4) Uani 1 1 d . . .
H24 H 0.1446 0.2117 0.9596 0.032 Uiso 1 1 calc R . .
C25 C 0.10457(17) 0.13303(9) 0.92598(11) 0.0269(4) Uani 1 1 d . . .
C26 C 0.14735(18) 0.08878(8) 0.88549(12) 0.0277(4) Uani 1 1 d . . .
H26 H 0.1027 0.0558 0.8797 0.033 Uiso 1 1 calc R . .
C27 C 0.25281(17) 0.09104(8) 0.85330(11) 0.0269(4) Uani 1 1 d . . .
C28 C 0.28674(19) 0.04315(9) 0.80179(13) 0.0322(5) Uani 1 1 d . . .
H28A H 0.3611 0.0517 0.7804 0.039 Uiso 1 1 calc R . .
H28B H 0.2975 0.0090 0.8336 0.039 Uiso 1 1 calc R . .
C29 C -0.0736(2) -0.05921(9) 0.68445(13) 0.0352(5) Uani 1 1 d . . .
C30 C -0.1265(3) -0.05450(14) 0.76317(16) 0.0657(9) Uani 1 1 d . . .
H30A H -0.0645 -0.0580 0.8067 0.099 Uiso 1 1 calc R . .
H30B H -0.1839 -0.0840 0.7667 0.099 Uiso 1 1 calc R . .
H30C H -0.1646 -0.0185 0.7662 0.099 Uiso 1 1 calc R . .
C31 C -0.0121(2) -0.11467(10) 0.67918(18) 0.0530(7) Uani 1 1 d . . .
H31A H 0.0237 -0.1165 0.6298 0.079 Uiso 1 1 calc R . .
H31B H -0.0687 -0.1447 0.6808 0.079 Uiso 1 1 calc R . .
H31C H 0.0484 -0.1184 0.7236 0.079 Uiso 1 1 calc R . .
C32 C -0.1752(2) -0.05654(10) 0.61919(15) 0.0403(5) Uani 1 1 d . . .
H32A H -0.2194 -0.0224 0.6246 0.061 Uiso 1 1 calc R . .
H32B H -0.2264 -0.0885 0.6235 0.061 Uiso 1 1 calc R . .
H32C H -0.1449 -0.0570 0.5678 0.061 Uiso 1 1 calc R . .
C33 C 0.3450(2) 0.10783(10) 0.62713(15) 0.0407(6) Uani 1 1 d . . .
H33A H 0.4060 0.0863 0.6576 0.061 Uiso 1 1 calc R . .
H33B H 0.3773 0.1432 0.6118 0.061 Uiso 1 1 calc R . .
H33C H 0.3157 0.0872 0.5798 0.061 Uiso 1 1 calc R . .
C34 C -0.23376(17) 0.22793(10) 0.69912(12) 0.0316(5) Uani 1 1 d . . .
C35 C -0.2215(2) 0.25162(11) 0.78241(14) 0.0439(6) Uani 1 1 d . . .
H35A H -0.1705 0.2277 0.8172 0.066 Uiso 1 1 calc R . .
H35B H -0.2984 0.2536 0.8016 0.066 Uiso 1 1 calc R . .
H35C H -0.1877 0.2888 0.7819 0.066 Uiso 1 1 calc R . .
C36 C -0.2977(2) 0.17256(11) 0.70049(15) 0.0424(6) Uani 1 1 d . . .
H36A H -0.3147 0.1587 0.6466 0.064 Uiso 1 1 calc R . .
H36B H -0.3707 0.1777 0.7240 0.064 Uiso 1 1 calc R . .
H36C H -0.2485 0.1458 0.7317 0.064 Uiso 1 1 calc R . .
C37 C -0.3072(2) 0.26759(13) 0.64428(16) 0.0565(8) Uani 1 1 d . . .
H37A H -0.2660 0.3028 0.6416 0.085 Uiso 1 1 calc R . .
H37B H -0.3823 0.2739 0.6646 0.085 Uiso 1 1 calc R . .
H37C H -0.3203 0.2514 0.5915 0.085 Uiso 1 1 calc R . .
C38 C 0.1815(2) 0.23133(10) 0.48260(12) 0.0356(5) Uani 1 1 d . . .
H38A H 0.1201 0.2081 0.4558 0.053 Uiso 1 1 calc R . .
H38B H 0.2542 0.2255 0.4590 0.053 Uiso 1 1 calc R . .
H38C H 0.1587 0.2703 0.4771 0.053 Uiso 1 1 calc R . .
C39 C 0.10892(19) 0.41555(9) 0.91263(13) 0.0327(5) Uani 1 1 d . . .
C40 C 0.0364(2) 0.45590(10) 0.85951(15) 0.0421(6) Uani 1 1 d . . .
H40A H 0.0856 0.4731 0.8230 0.063 Uiso 1 1 calc R . .
H40B H 0.0048 0.4846 0.8917 0.063 Uiso 1 1 calc R . .
H40C H -0.0277 0.4360 0.8296 0.063 Uiso 1 1 calc R . .
C41 C 0.0301(2) 0.39009(11) 0.97017(16) 0.0507(7) Uani 1 1 d . . .
H41A H -0.0012 0.4195 1.0013 0.076 Uiso 1 1 calc R . .
H41B H 0.0755 0.3643 1.0054 0.076 Uiso 1 1 calc R . .
H41C H -0.0343 0.3703 0.9405 0.076 Uiso 1 1 calc R . .
C42 C 0.2084(2) 0.44780(11) 0.95879(16) 0.0476(6) Uani 1 1 d . . .
H42A H 0.2588 0.4637 0.9220 0.071 Uiso 1 1 calc R . .
H42B H 0.2540 0.4227 0.9951 0.071 Uiso 1 1 calc R . .
H42C H 0.1758 0.4775 0.9887 0.071 Uiso 1 1 calc R . .
C43 C 0.40857(18) 0.24938(10) 0.71857(14) 0.0360(5) Uani 1 1 d . . .
H43A H 0.4041 0.2821 0.6846 0.054 Uiso 1 1 calc R . .
H43B H 0.4329 0.2174 0.6892 0.054 Uiso 1 1 calc R . .
H43C H 0.4654 0.2559 0.7644 0.054 Uiso 1 1 calc R . .
C44 C -0.01375(18) 0.12820(10) 0.95857(14) 0.0352(5) Uani 1 1 d . . .
C45 C -0.0535(2) 0.18335(12) 0.99068(16) 0.0486(6) Uani 1 1 d . . .
H45A H 0.0009 0.1946 1.0358 0.073 Uiso 1 1 calc R . .
H45B H -0.1316 0.1791 1.0073 0.073 Uiso 1 1 calc R . .
H45C H -0.0551 0.2116 0.9495 0.073 Uiso 1 1 calc R . .
C46 C -0.1063(2) 0.11043(12) 0.89266(19) 0.0558(7) Uani 1 1 d . . .
H46A H -0.1069 0.1364 0.8486 0.084 Uiso 1 1 calc R . .
H46B H -0.1829 0.1103 0.9124 0.084 Uiso 1 1 calc R . .
H46C H -0.0882 0.0732 0.8747 0.084 Uiso 1 1 calc R . .
C47 C -0.0052(2) 0.08595(15) 1.0246(2) 0.0691(10) Uani 1 1 d . . .
H47A H 0.0177 0.0501 1.0045 0.104 Uiso 1 1 calc R . .
H47B H -0.0810 0.0824 1.0451 0.104 Uiso 1 1 calc R . .
H47C H 0.0533 0.0980 1.0669 0.104 Uiso 1 1 calc R . .
C48 C 0.5202(2) 0.12162(12) 0.88358(16) 0.0473(6) Uani 1 1 d . . .
H48A H 0.5254 0.1420 0.9333 0.071 Uiso 1 1 calc R . .
H48B H 0.5928 0.1263 0.8593 0.071 Uiso 1 1 calc R . .
H48C H 0.5077 0.0823 0.8936 0.071 Uiso 1 1 calc R . .
C49 C 0.12082(19) 0.36783(10) 0.61539(13) 0.0350(5) Uani 1 1 d . . .
C50 C -0.0302(2) 0.43352(10) 0.58408(15) 0.0420(6) Uani 1 1 d . . .
H50A H -0.0012 0.4418 0.5329 0.050 Uiso 1 1 calc R . .
H50B H 0.0004 0.4618 0.6228 0.050 Uiso 1 1 calc R . .
C51 C -0.1589(2) 0.43324(11) 0.57598(17) 0.0480(6) Uani 1 1 d . . .
H51A H -0.1863 0.4209 0.6261 0.058 Uiso 1 1 calc R . .
H51B H -0.1880 0.4066 0.5345 0.058 Uiso 1 1 calc R . .
C52 C -0.2081(2) 0.48950(11) 0.5553(2) 0.0620(8) Uani 1 1 d . . .
H52A H -0.1855 0.5152 0.5985 0.093 Uiso 1 1 calc R . .
H52B H -0.2932 0.4873 0.5465 0.093 Uiso 1 1 calc R . .
H52C H -0.1776 0.5027 0.5073 0.093 Uiso 1 1 calc R . .

loop_
_atom_site_aniso_label
_atom_site_aniso_U_11
_atom_site_aniso_U_22
_atom_site_aniso_U_33
_atom_site_aniso_U_23
_atom_site_aniso_U_13
_atom_site_aniso_U_12
O1 0.0312(7) 0.0242(7) 0.0319(8) -0.0030(6) 0.0064(6) -0.0010(6)
O2 0.0257(7) 0.0311(8) 0.0222(7) -0.0005(6) 0.0078(5) 0.0021(6)
O3 0.0253(7) 0.0235(7) 0.0299(7) -0.0029(6) 0.0059(6) 0.0026(6)
O4 0.0266(7) 0.0335(8) 0.0319(8) 0.0045(6) 0.0030(6) 0.0055(6)
O5 0.0484(11) 0.0502(12) 0.0852(15) 0.0268(10) 0.0201(10) 0.0016(9)
O6 0.0389(9) 0.0371(9) 0.0540(11) 0.0095(8) 0.0066(8) 0.0067(7)
C1 0.0303(10) 0.0217(10) 0.0272(10) -0.0053(8) 0.0083(8) 0.0004(8)
C2 0.0335(11) 0.0245(10) 0.0282(10) -0.0059(8) 0.0054(8) 0.0051(8)
C3 0.0402(12) 0.0236(10) 0.0262(10) 0.0004(8) 0.0073(9) 0.0031(9)
C4 0.0363(11) 0.0235(10) 0.0271(10) -0.0050(8) 0.0100(8) 0.0002(8)
C5 0.0311(10) 0.0260(10) 0.0243(10) -0.0051(8) 0.0065(8) 0.0011(8)
C6 0.0316(10) 0.0245(10) 0.0233(10) -0.0042(8) 0.0095(8) 0.0024(8)
C7 0.0346(11) 0.0260(11) 0.0210(10) -0.0035(8) 0.0056(8) -0.0023(8)
C8 0.0216(9) 0.0276(10) 0.0184(9) 0.0029(7) 0.0039(7) 0.0026(8)
C9 0.0277(10) 0.0269(10) 0.0172(9) 0.0018(7) 0.0019(7) 0.0025(8)
C10 0.0244(9) 0.0321(11) 0.0219(9) 0.0039(8) 0.0020(7) -0.0018(8)
C11 0.0228(9) 0.0340(11) 0.0208(9) 0.0046(8) 0.0026(7) 0.0056(8)
C12 0.0266(10) 0.0289(11) 0.0244(10) 0.0006(8) 0.0052(8) 0.0065(8)
C13 0.0251(9) 0.0241(10) 0.0203(9) 0.0039(7) 0.0031(7) 0.0035(8)
C14 0.0275(10) 0.0237(10) 0.0252(10) -0.0002(8) 0.0073(8) 0.0017(8)
C15 0.0196(9) 0.0205(10) 0.0304(10) -0.0027(8) 0.0058(7) -0.0029(7)
C16 0.0215(9) 0.0228(10) 0.0264(10) -0.0001(8) 0.0066(7) -0.0019(7)
C17 0.0253(10) 0.0221(10) 0.0289(10) 0.0017(8) 0.0056(8) 0.0019(8)
C18 0.0259(10) 0.0240(10) 0.0296(10) -0.0026(8) 0.0089(8) -0.0036(8)
C19 0.0300(10) 0.0255(10) 0.0241(10) -0.0024(8) 0.0054(8) -0.0053(8)
C20 0.0211(9) 0.0220(10) 0.0299(10) 0.0009(8) 0.0011(8) -0.0039(7)
C21 0.0291(10) 0.0251(11) 0.0279(10) -0.0010(8) -0.0026(8) -0.0011(8)
C22 0.0274(10) 0.0281(11) 0.0216(10) 0.0036(8) -0.0007(8) 0.0026(8)
C23 0.0279(10) 0.0240(10) 0.0218(9) 0.0029(8) -0.0030(8) 0.0007(8)
C24 0.0306(10) 0.0277(10) 0.0202(9) -0.0018(8) -0.0021(8) 0.0030(8)
C25 0.0274(10) 0.0300(11) 0.0222(10) 0.0035(8) -0.0029(8) 0.0008(8)
C26 0.0315(10) 0.0229(10) 0.0276(10) 0.0023(8) -0.0020(8) -0.0017(8)
C27 0.0334(11) 0.0241(10) 0.0221(10) 0.0017(8) -0.0028(8) 0.0046(8)
C28 0.0385(12) 0.0255(11) 0.0315(11) -0.0017(9) -0.0003(9) 0.0084(9)
C29 0.0450(13) 0.0298(12) 0.0322(11) -0.0026(9) 0.0098(10) -0.0078(10)
C30 0.077(2) 0.083(2) 0.0408(15) -0.0031(15) 0.0235(14) -0.0385(18)
C31 0.0619(17) 0.0289(13) 0.0643(18) 0.0041(12) -0.0109(14) -0.0060(12)
C32 0.0396(12) 0.0347(13) 0.0473(14) -0.0049(11) 0.0075(10) -0.0091(10)
C33 0.0327(11) 0.0368(13) 0.0550(15) -0.0035(11) 0.0151(11) -0.0012(10)
C34 0.0250(10) 0.0425(13) 0.0284(11) 0.0078(9) 0.0080(8) 0.0077(9)
C35 0.0434(13) 0.0564(16) 0.0347(13) -0.0013(11) 0.0175(10) 0.0032(12)
C36 0.0297(11) 0.0555(15) 0.0437(14) 0.0020(12) 0.0119(10) -0.0027(11)
C37 0.0315(12) 0.088(2) 0.0527(16) 0.0350(15) 0.0158(11) 0.0226(13)
C38 0.0411(12) 0.0412(13) 0.0261(11) 0.0059(9) 0.0111(9) -0.0047(10)
C39 0.0384(12) 0.0292(11) 0.0326(11) -0.0037(9) 0.0137(9) 0.0022(9)
C40 0.0517(14) 0.0325(13) 0.0440(14) -0.0061(10) 0.0134(11) 0.0116(11)
C41 0.0582(16) 0.0485(15) 0.0509(16) 0.0000(12) 0.0317(13) 0.0058(13)
C42 0.0537(15) 0.0378(14) 0.0508(15) -0.0175(11) 0.0035(12) 0.0008(11)
C43 0.0274(11) 0.0397(13) 0.0424(13) -0.0060(10) 0.0118(9) 0.0055(9)
C44 0.0267(10) 0.0395(13) 0.0388(12) 0.0046(10) 0.0014(9) 0.0002(9)
C45 0.0309(12) 0.0615(17) 0.0542(16) -0.0125(13) 0.0083(11) 0.0019(11)
C46 0.0315(12) 0.0530(17) 0.080(2) -0.0152(15) -0.0074(13) -0.0021(12)
C47 0.0407(15) 0.091(2) 0.079(2) 0.0471(19) 0.0245(14) 0.0142(15)
C48 0.0325(12) 0.0546(16) 0.0540(16) 0.0132(12) 0.0004(11) 0.0114(11)
C49 0.0348(12) 0.0362(12) 0.0350(12) 0.0006(10) 0.0085(9) 0.0011(10)
C50 0.0500(14) 0.0340(13) 0.0415(13) 0.0038(10) 0.0028(11) 0.0102(11)
C51 0.0473(14) 0.0367(14) 0.0601(17) 0.0055(12) 0.0059(12) 0.0051(11)
C52 0.0342(13) 0.0337(14) 0.116(3) 0.0063(15) -0.0035(15) 0.0015(11)

loop_
_atom_type_symbol
_atom_type_description
_atom_type_scat_dispersion_real
_atom_type_scat_dispersion_imag
_atom_type_scat_source
C C 0.0033 0.0016 'International Tables Vol C Tables 4.2.6.8 and 6.1.1.4'
H H 0.0000 0.0000 'International Tables Vol C Tables 4.2.6.8 and 6.1.1.4'
O O 0.0106 0.0060 'International Tables Vol C Tables 4.2.6.8 and 6.1.1.4'

loop_
_geom_angle_atom_site_label_1
_geom_angle_atom_site_label_2
_geom_angle_atom_site_label_3
_geom_angle
_geom_angle_site_symmetry_1
_geom_angle_site_symmetry_3
_geom_angle_publ_flag
C1 O1 C33 113.47(15) . . ?
C8 O2 C38 112.54(15) . . ?
C15 O3 C43 113.26(15) . . ?
C22 O4 C48 112.73(16) . . ?
C49 O6 C50 116.00(18) . . ?
O1 C1 C6 119.23(18) . . ?
O1 C1 C2 119.25(18) . . ?
C6 C1 C2 121.37(19) . . ?
C3 C2 C1 118.22(19) . . ?
C3 C2 C28 121.96(19) . . ?
C1 C2 C28 119.50(19) . . ?
C2 C3 C4 122.28(19) . . ?
C2 C3 H3 118.9 . . ?
C4 C3 H3 118.9 . . ?
C5 C4 C3 117.43(19) . . ?
C5 C4 C29 122.91(19) . . ?
C3 C4 C29 119.62(19) . . ?
C4 C5 C6 122.24(19) . . ?
C4 C5 H5 118.9 . . ?
C6 C5 H5 118.9 . . ?
C1 C6 C5 118.41(18) . . ?
C1 C6 C7 120.00(18) . . ?
C5 C6 C7 121.49(18) . . ?
C6 C7 C9 112.18(15) . . ?
C6 C7 H7A 109.2 . . ?
C9 C7 H7A 109.2 . . ?
C6 C7 H7B 109.2 . . ?
C9 C7 H7B 109.2 . . ?
H7A C7 H7B 107.9 . . ?
C9 C8 O2 119.60(17) . . ?
C9 C8 C13 121.13(17) . . ?
O2 C8 C13 119.23(16) . . ?
C8 C9 C10 118.50(18) . . ?
C8 C9 C7 122.04(17) . . ?
C10 C9 C7 119.43(18) . . ?
C11 C10 C9 122.08(19) . . ?
C11 C10 H10 119.0 . . ?
C9 C10 H10 119.0 . . ?
C10 C11 C12 117.49(17) . . ?
C10 C11 C34 122.80(19) . . ?
C12 C11 C34 119.66(18) . . ?
C11 C12 C13 122.47(18) . . ?
C11 C12 H12 118.8 . . ?
C13 C12 H12 118.8 . . ?
C12 C13 C8 118.15(18) . . ?
C12 C13 C14 120.98(17) . . ?
C8 C13 C14 120.67(16) . . ?
C49 C14 C13 116.94(17) . . ?
C49 C14 C16 109.76(16) . . ?
C13 C14 C16 109.27(15) . . ?
C49 C14 H14 106.8 . . ?
C13 C14 H14 106.8 . . ?
C16 C14 H14 106.8 . . ?
O3 C15 C16 118.67(17) . . ?
O3 C15 C20 119.55(17) . . ?
C16 C15 C20 121.67(18) . . ?
C15 C16 C17 118.42(18) . . ?
C15 C16 C14 118.34(17) . . ?
C17 C16 C14 123.12(17) . . ?
C18 C17 C16 121.70(18) . . ?
C18 C17 H17 119.1 . . ?
C16 C17 H17 119.1 . . ?
C17 C18 C19 117.85(18) . . ?
C17 C18 C39 122.12(18) . . ?
C19 C18 C39 120.02(18) . . ?
C20 C19 C18 122.24(18) . . ?
C20 C19 H19 118.9 . . ?
C18 C19 H19 118.9 . . ?
C19 C20 C15 118.09(18) . . ?
C19 C20 C21 121.81(18) . . ?
C15 C20 C21 120.01(17) . . ?
C20 C21 C23 111.25(16) . . ?
C20 C21 H21A 109.4 . . ?
C23 C21 H21A 109.4 . . ?
C20 C21 H21B 109.4 . . ?
C23 C21 H21B 109.4 . . ?
H21A C21 H21B 108.0 . . ?
C27 C22 C23 121.08(18) . . ?
C27 C22 O4 119.81(18) . . ?
C23 C22 O4 119.05(18) . . ?
C22 C23 C24 118.27(18) . . ?
C22 C23 C21 122.57(18) . . ?
C24 C23 C21 119.07(18) . . ?
C25 C24 C23 122.46(19) . . ?
C25 C24 H24 118.8 . . ?
C23 C24 H24 118.8 . . ?
C24 C25 C26 117.00(18) . . ?
C24 C25 C44 123.09(19) . . ?
C26 C25 C44 119.89(19) . . ?
C27 C26 C25 122.57(19) . . ?
C27 C26 H26 118.7 . . ?
C25 C26 H26 118.7 . . ?
C26 C27 C22 118.57(18) . . ?
C26 C27 C28 119.11(18) . . ?
C22 C27 C28 122.12(18) . . ?
C2 C28 C27 108.97(16) . . ?
C2 C28 H28A 109.9 . . ?
C27 C28 H28A 109.9 . . ?
C2 C28 H28B 109.9 . . ?
C27 C28 H28B 109.9 . . ?
H28A C28 H28B 108.3 . . ?
C31 C29 C4 109.69(19) . . ?
C31 C29 C32 108.65(19) . . ?
C4 C29 C32 112.46(18) . . ?
C31 C29 C30 110.3(2) . . ?
C4 C29 C30 108.85(19) . . ?
C32 C29 C30 106.8(2) . . ?
C29 C30 H30A 109.5 . . ?
C29 C30 H30B 109.5 . . ?
H30A C30 H30B 109.5 . . ?
C29 C30 H30C 109.5 . . ?
H30A C30 H30C 109.5 . . ?
H30B C30 H30C 109.5 . . ?
C29 C31 H31A 109.5 . . ?
C29 C31 H31B 109.5 . . ?
H31A C31 H31B 109.5 . . ?
C29 C31 H31C 109.5 . . ?
H31A C31 H31C 109.5 . . ?
H31B C31 H31C 109.5 . . ?
C29 C32 H32A 109.5 . . ?
C29 C32 H32B 109.5 . . ?
H32A C32 H32B 109.5 . . ?
C29 C32 H32C 109.5 . . ?
H32A C32 H32C 109.5 . . ?
H32B C32 H32C 109.5 . . ?
O1 C33 H33A 109.5 . . ?
O1 C33 H33B 109.5 . . ?
H33A C33 H33B 109.5 . . ?
O1 C33 H33C 109.5 . . ?
H33A C33 H33C 109.5 . . ?
H33B C33 H33C 109.5 . . ?
C35 C34 C36 108.13(18) . . ?
C35 C34 C37 109.0(2) . . ?
C36 C34 C37 108.7(2) . . ?
C35 C34 C11 111.29(18) . . ?
C36 C34 C11 112.21(18) . . ?
C37 C34 C11 107.44(17) . . ?
C34 C35 H35A 109.5 . . ?
C34 C35 H35B 109.5 . . ?
H35A C35 H35B 109.5 . . ?
C34 C35 H35C 109.5 . . ?
H35A C35 H35C 109.5 . . ?
H35B C35 H35C 109.5 . . ?
C34 C36 H36A 109.5 . . ?
C34 C36 H36B 109.5 . . ?
H36A C36 H36B 109.5 . . ?
C34 C36 H36C 109.5 . . ?
H36A C36 H36C 109.5 . . ?
H36B C36 H36C 109.5 . . ?
C34 C37 H37A 109.5 . . ?
C34 C37 H37B 109.5 . . ?
H37A C37 H37B 109.5 . . ?
C34 C37 H37C 109.5 . . ?
H37A C37 H37C 109.5 . . ?
H37B C37 H37C 109.5 . . ?
O2 C38 H38A 109.5 . . ?
O2 C38 H38B 109.5 . . ?
H38A C38 H38B 109.5 . . ?
O2 C38 H38C 109.5 . . ?
H38A C38 H38C 109.5 . . ?
H38B C38 H38C 109.5 . . ?
C40 C39 C42 108.3(2) . . ?
C40 C39 C18 112.40(18) . . ?
C42 C39 C18 109.23(18) . . ?
C40 C39 C41 108.3(2) . . ?
C42 C39 C41 109.6(2) . . ?
C18 C39 C41 108.96(18) . . ?
C39 C40 H40A 109.5 . . ?
C39 C40 H40B 109.5 . . ?
H40A C40 H40B 109.5 . . ?
C39 C40 H40C 109.5 . . ?
H40A C40 H40C 109.5 . . ?
H40B C40 H40C 109.5 . . ?
C39 C41 H41A 109.5 . . ?
C39 C41 H41B 109.5 . . ?
H41A C41 H41B 109.5 . . ?
C39 C41 H41C 109.5 . . ?
H41A C41 H41C 109.5 . . ?
H41B C41 H41C 109.5 . . ?
C39 C42 H42A 109.5 . . ?
C39 C42 H42B 109.5 . . ?
H42A C42 H42B 109.5 . . ?
C39 C42 H42C 109.5 . . ?
H42A C42 H42C 109.5 . . ?
H42B C42 H42C 109.5 . . ?
O3 C43 H43A 109.5 . . ?
O3 C43 H43B 109.5 . . ?
H43A C43 H43B 109.5 . . ?
O3 C43 H43C 109.5 . . ?
H43A C43 H43C 109.5 . . ?
H43B C43 H43C 109.5 . . ?
C47 C44 C46 110.1(2) . . ?
C47 C44 C45 108.5(2) . . ?
C46 C44 C45 107.25(19) . . ?
C47 C44 C25 109.34(18) . . ?
C46 C44 C25 109.5(2) . . ?
C45 C44 C25 112.09(19) . . ?
C44 C45 H45A 109.5 . . ?
C44 C45 H45B 109.5 . . ?
H45A C45 H45B 109.5 . . ?
C44 C45 H45C 109.5 . . ?
H45A C45 H45C 109.5 . . ?
H45B C45 H45C 109.5 . . ?
C44 C46 H46A 109.5 . . ?
C44 C46 H46B 109.5 . . ?
H46A C46 H46B 109.5 . . ?
C44 C46 H46C 109.5 . . ?
H46A C46 H46C 109.5 . . ?
H46B C46 H46C 109.5 . . ?
C44 C47 H47A 109.5 . . ?
C44 C47 H47B 109.5 . . ?
H47A C47 H47B 109.5 . . ?
C44 C47 H47C 109.5 . . ?
H47A C47 H47C 109.5 . . ?
H47B C47 H47C 109.5 . . ?
O4 C48 H48A 109.5 . . ?
O4 C48 H48B 109.5 . . ?
H48A C48 H48B 109.5 . . ?
O4 C48 H48C 109.5 . . ?
H48A C48 H48C 109.5 . . ?
H48B C48 H48C 109.5 . . ?
O5 C49 O6 123.1(2) . . ?
O5 C49 C14 123.8(2) . . ?
O6 C49 C14 113.03(18) . . ?
O6 C50 C51 106.4(2) . . ?
O6 C50 H50A 110.5 . . ?
C51 C50 H50A 110.5 . . ?
O6 C50 H50B 110.5 . . ?
C51 C50 H50B 110.5 . . ?
H50A C50 H50B 108.6 . . ?
C50 C51 C52 111.6(2) . . ?
C50 C51 H51A 109.3 . . ?
C52 C51 H51A 109.3 . . ?
C50 C51 H51B 109.3 . . ?
C52 C51 H51B 109.3 . . ?
H51A C51 H51B 108.0 . . ?
C51 C52 H52A 109.5 . . ?
C51 C52 H52B 109.5 . . ?
H52A C52 H52B 109.5 . . ?
C51 C52 H52C 109.5 . . ?
H52A C52 H52C 109.5 . . ?
H52B C52 H52C 109.5 . . ?

loop_
_geom_bond_atom_site_label_1
_geom_bond_atom_site_label_2
_geom_bond_distance
_geom_bond_site_symmetry_2
_geom_bond_publ_flag
O1 C1 1.382(2) . ?
O1 C33 1.428(3) . ?
O2 C8 1.393(2) . ?
O2 C38 1.427(2) . ?
O3 C15 1.379(2) . ?
O3 C43 1.429(2) . ?
O4 C22 1.394(2) . ?
O4 C48 1.418(3) . ?
O5 C49 1.206(3) . ?
O6 C49 1.332(3) . ?
O6 C50 1.471(3) . ?
C1 C6 1.390(3) . ?
C1 C2 1.404(3) . ?
C2 C3 1.387(3) . ?
C2 C28 1.519(3) . ?
C3 C4 1.402(3) . ?
C3 H3 0.9500 . ?
C4 C5 1.392(3) . ?
C4 C29 1.531(3) . ?
C5 C6 1.396(3) . ?
C5 H5 0.9500 . ?
C6 C7 1.518(3) . ?
C7 C9 1.519(3) . ?
C7 H7A 0.9900 . ?
C7 H7B 0.9900 . ?
C8 C9 1.389(3) . ?
C8 C13 1.400(3) . ?
C9 C10 1.399(3) . ?
C10 C11 1.390(3) . ?
C10 H10 0.9500 . ?
C11 C12 1.392(3) . ?
C11 C34 1.535(3) . ?
C12 C13 1.392(3) . ?
C12 H12 0.9500 . ?
C13 C14 1.525(3) . ?
C14 C49 1.516(3) . ?
C14 C16 1.529(3) . ?
C14 H14 1.0000 . ?
C15 C16 1.390(3) . ?
C15 C20 1.395(3) . ?
C16 C17 1.402(3) . ?
C17 C18 1.393(3) . ?
C17 H17 0.9500 . ?
C18 C19 1.395(3) . ?
C18 C39 1.537(3) . ?
C19 C20 1.394(3) . ?
C19 H19 0.9500 . ?
C20 C21 1.516(3) . ?
C21 C23 1.518(3) . ?
C21 H21A 0.9900 . ?
C21 H21B 0.9900 . ?
C22 C27 1.390(3) . ?
C22 C23 1.393(3) . ?
C23 C24 1.398(3) . ?
C24 C25 1.391(3) . ?
C24 H24 0.9500 . ?
C25 C26 1.393(3) . ?
C25 C44 1.534(3) . ?
C26 C27 1.390(3) . ?
C26 H26 0.9500 . ?
C27 C28 1.531(3) . ?
C28 H28A 0.9900 . ?
C28 H28B 0.9900 . ?
C29 C31 1.526(3) . ?
C29 C32 1.532(3) . ?
C29 C30 1.540(3) . ?
C30 H30A 0.9800 . ?
C30 H30B 0.9800 . ?
C30 H30C 0.9800 . ?
C31 H31A 0.9800 . ?
C31 H31B 0.9800 . ?
C31 H31C 0.9800 . ?
C32 H32A 0.9800 . ?
C32 H32B 0.9800 . ?
C32 H32C 0.9800 . ?
C33 H33A 0.9800 . ?
C33 H33B 0.9800 . ?
C33 H33C 0.9800 . ?
C34 C35 1.528(3) . ?
C34 C36 1.531(3) . ?
C34 C37 1.533(3) . ?
C35 H35A 0.9800 . ?
C35 H35B 0.9800 . ?
C35 H35C 0.9800 . ?
C36 H36A 0.9800 . ?
C36 H36B 0.9800 . ?
C36 H36C 0.9800 . ?
C37 H37A 0.9800 . ?
C37 H37B 0.9800 . ?
C37 H37C 0.9800 . ?
C38 H38A 0.9800 . ?
C38 H38B 0.9800 . ?
C38 H38C 0.9800 . ?
C39 C40 1.522(3) . ?
C39 C42 1.535(3) . ?
C39 C41 1.538(3) . ?
C40 H40A 0.9800 . ?
C40 H40B 0.9800 . ?
C40 H40C 0.9800 . ?
C41 H41A 0.9800 . ?
C41 H41B 0.9800 . ?
C41 H41C 0.9800 . ?
C42 H42A 0.9800 . ?
C42 H42B 0.9800 . ?
C42 H42C 0.9800 . ?
C43 H43A 0.9800 . ?
C43 H43B 0.9800 . ?
C43 H43C 0.9800 . ?
C44 C47 1.519(3) . ?
C44 C46 1.529(3) . ?
C44 C45 1.532(3) . ?
C45 H45A 0.9800 . ?
C45 H45B 0.9800 . ?
C45 H45C 0.9800 . ?
C46 H46A 0.9800 . ?
C46 H46B 0.9800 . ?
C46 H46C 0.9800 . ?
C47 H47A 0.9800 . ?
C47 H47B 0.9800 . ?
C47 H47C 0.9800 . ?
C48 H48A 0.9800 . ?
C48 H48B 0.9800 . ?
C48 H48C 0.9800 . ?
C50 C51 1.478(3) . ?
C50 H50A 0.9900 . ?
C50 H50B 0.9900 . ?
C51 C52 1.502(3) . ?
C51 H51A 0.9900 . ?
C51 H51B 0.9900 . ?
C52 H52A 0.9800 . ?
C52 H52B 0.9800 . ?
C52 H52C 0.9800 . ?

loop_
_geom_torsion_atom_site_label_1
_geom_torsion_atom_site_label_2
_geom_torsion_atom_site_label_3
_geom_torsion_atom_site_label_4
_geom_torsion
_geom_torsion_site_symmetry_1
_geom_torsion_site_symmetry_2
_geom_torsion_site_symmetry_3
_geom_torsion_site_symmetry_4
_geom_torsion_publ_flag
C33 O1 C1 C6 -90.5(2) . . . . ?
C33 O1 C1 C2 93.9(2) . . . . ?
O1 C1 C2 C3 178.28(17) . . . . ?
C6 C1 C2 C3 2.8(3) . . . . ?
O1 C1 C2 C28 4.7(3) . . . . ?
C6 C1 C2 C28 -170.86(18) . . . . ?
C1 C2 C3 C4 -1.6(3) . . . . ?
C28 C2 C3 C4 171.86(19) . . . . ?
C2 C3 C4 C5 0.0(3) . . . . ?
C2 C3 C4 C29 -177.99(18) . . . . ?
C3 C4 C5 C6 0.5(3) . . . . ?
C29 C4 C5 C6 178.43(18) . . . . ?
O1 C1 C6 C5 -177.80(16) . . . . ?
C2 C1 C6 C5 -2.3(3) . . . . ?
O1 C1 C6 C7 -1.3(3) . . . . ?
C2 C1 C6 C7 174.20(17) . . . . ?
C4 C5 C6 C1 0.6(3) . . . . ?
C4 C5 C6 C7 -175.82(18) . . . . ?
C1 C6 C7 C9 -69.3(2) . . . . ?
C5 C6 C7 C9 107.1(2) . . . . ?
C38 O2 C8 C9 85.8(2) . . . . ?
C38 O2 C8 C13 -96.5(2) . . . . ?
O2 C8 C9 C10 -178.12(16) . . . . ?
C13 C8 C9 C10 4.3(3) . . . . ?
O2 C8 C9 C7 3.9(3) . . . . ?
C13 C8 C9 C7 -173.70(17) . . . . ?
C6 C7 C9 C8 113.3(2) . . . . ?
C6 C7 C9 C10 -64.6(2) . . . . ?
C8 C9 C10 C11 -1.0(3) . . . . ?
C7 C9 C10 C11 176.97(18) . . . . ?
C9 C10 C11 C12 -2.5(3) . . . . ?
C9 C10 C11 C34 174.76(18) . . . . ?
C10 C11 C12 C13 3.1(3) . . . . ?
C34 C11 C12 C13 -174.31(18) . . . . ?
C11 C12 C13 C8 0.0(3) . . . . ?
C11 C12 C13 C14 -174.92(18) . . . . ?
C9 C8 C13 C12 -3.8(3) . . . . ?
O2 C8 C13 C12 178.61(16) . . . . ?
C9 C8 C13 C14 171.18(17) . . . . ?
O2 C8 C13 C14 -6.4(3) . . . . ?
C12 C13 C14 C49 -70.2(2) . . . . ?
C8 C13 C14 C49 115.0(2) . . . . ?
C12 C13 C14 C16 55.3(2) . . . . ?
C8 C13 C14 C16 -119.54(19) . . . . ?
C43 O3 C15 C16 91.9(2) . . . . ?
C43 O3 C15 C20 -91.9(2) . . . . ?
O3 C15 C16 C17 178.10(16) . . . . ?
C20 C15 C16 C17 2.0(3) . . . . ?
O3 C15 C16 C14 1.9(2) . . . . ?
C20 C15 C16 C14 -174.18(17) . . . . ?
C49 C14 C16 C15 -157.97(17) . . . . ?
C13 C14 C16 C15 72.6(2) . . . . ?
C49 C14 C16 C17 26.1(3) . . . . ?
C13 C14 C16 C17 -103.4(2) . . . . ?
C15 C16 C17 C18 -1.4(3) . . . . ?
C14 C16 C17 C18 174.60(18) . . . . ?
C16 C17 C18 C19 0.3(3) . . . . ?
C16 C17 C18 C39 -178.66(18) . . . . ?
C17 C18 C19 C20 0.3(3) . . . . ?
C39 C18 C19 C20 179.22(18) . . . . ?
C18 C19 C20 C15 0.3(3) . . . . ?
C18 C19 C20 C21 -176.23(18) . . . . ?
O3 C15 C20 C19 -177.55(16) . . . . ?
C16 C15 C20 C19 -1.5(3) . . . . ?
O3 C15 C20 C21 -1.0(3) . . . . ?
C16 C15 C20 C21 175.13(17) . . . . ?
C19 C20 C21 C23 110.8(2) . . . . ?
C15 C20 C21 C23 -65.6(2) . . . . ?
C48 O4 C22 C27 -88.3(2) . . . . ?
C48 O4 C22 C23 94.5(2) . . . . ?
C27 C22 C23 C24 1.5(3) . . . . ?
O4 C22 C23 C24 178.71(17) . . . . ?
C27 C22 C23 C21 -175.05(18) . . . . ?
O4 C22 C23 C21 2.1(3) . . . . ?
C20 C21 C23 C22 114.7(2) . . . . ?
C20 C21 C23 C24 -61.8(2) . . . . ?
C22 C23 C24 C25 0.5(3) . . . . ?
C21 C23 C24 C25 177.19(18) . . . . ?
C23 C24 C25 C26 -1.3(3) . . . . ?
C23 C24 C25 C44 -179.89(18) . . . . ?
C24 C25 C26 C27 0.0(3) . . . . ?
C44 C25 C26 C27 178.72(18) . . . . ?
C25 C26 C27 C22 1.9(3) . . . . ?
C25 C26 C27 C28 -173.08(18) . . . . ?
C23 C22 C27 C26 -2.7(3) . . . . ?
O4 C22 C27 C26 -179.83(17) . . . . ?
C23 C22 C27 C28 172.14(18) . . . . ?
O4 C22 C27 C28 -5.0(3) . . . . ?
C3 C2 C28 C27 -102.7(2) . . . . ?
C1 C2 C28 C27 70.7(2) . . . . ?
C26 C27 C28 C2 55.8(2) . . . . ?
C22 C27 C28 C2 -118.9(2) . . . . ?
C5 C4 C29 C31 122.0(2) . . . . ?
C3 C4 C29 C31 -60.2(3) . . . . ?
C5 C4 C29 C32 0.9(3) . . . . ?
C3 C4 C29 C32 178.80(19) . . . . ?
C5 C4 C29 C30 -117.3(2) . . . . ?
C3 C4 C29 C30 60.6(3) . . . . ?
C10 C11 C34 C35 134.2(2) . . . . ?
C12 C11 C34 C35 -48.6(3) . . . . ?
C10 C11 C34 C36 12.9(3) . . . . ?
C12 C11 C34 C36 -169.87(19) . . . . ?
C10 C11 C34 C37 -106.5(2) . . . . ?
C12 C11 C34 C37 70.7(3) . . . . ?
C17 C18 C39 C40 -1.2(3) . . . . ?
C19 C18 C39 C40 179.91(19) . . . . ?
C17 C18 C39 C42 -121.5(2) . . . . ?
C19 C18 C39 C42 59.6(2) . . . . ?
C17 C18 C39 C41 118.8(2) . . . . ?
C19 C18 C39 C41 -60.1(3) . . . . ?
C24 C25 C44 C47 -113.8(3) . . . . ?
C26 C25 C44 C47 67.6(3) . . . . ?
C24 C25 C44 C46 125.5(2) . . . . ?
C26 C25 C44 C46 -53.1(3) . . . . ?
C24 C25 C44 C45 6.6(3) . . . . ?
C26 C25 C44 C45 -171.9(2) . . . . ?
C50 O6 C49 O5 -5.8(3) . . . . ?
C50 O6 C49 C14 171.90(18) . . . . ?
C13 C14 C49 O5 -148.1(2) . . . . ?
C16 C14 C49 O5 86.7(3) . . . . ?
C13 C14 C49 O6 34.2(3) . . . . ?
C16 C14 C49 O6 -91.0(2) . . . . ?
C49 O6 C50 C51 174.1(2) . . . . ?
O6 C50 C51 C52 175.0(2) . . . . ?

loop_
_cod_related_entry_id
_cod_related_entry_database
_cod_related_entry_code
1 ChemSpider 30653508
